data_1571785
loop_
_publ_author_name
'Tani, Yosuke'
'Miyata, Kiyoshi'
'Ou, Erika'
'Oshima, Yuya'
'Komura, Mao'
'Terasaki, Morihisa'
'Kimura, Shuji'
'Ehara, Takumi'
'Kubo, Koki'
'Onda, Ken'
'Ogawa, Takuji'

_publ_section_title
;
 Fast, efficient, narrowband room-temperature phosphorescence from
 metal-free 1,2-diketones: rational design and the mechanism.
;
_journal_issue 28
_journal_name_full 'Chemical science'
_journal_page_first 10784
_journal_page_last 10793
_journal_paper_doi 10.1039/d4sc02841d
_journal_volume 15
_journal_year 2024
_chemical_formula_moiety 'C34 H56 Br2 O2 S2 Si2'
_chemical_formula_sum 'C34 H56 Br2 O2 S2 Si2'
_chemical_formula_weight 776.90
_space_group_crystal_system triclinic
_space_group_IT_number 2
_space_group_name_Hall '-P 1'
_space_group_name_H-M_alt 'P -1'
_atom_sites_solution_hydrogens geom
_atom_sites_solution_primary dual
_audit_block_doi 10.5517/ccdc.csd.cc2g5zh4
_audit_creation_date 2023-06-14
_audit_creation_method
;
Olex2 1.3
(compiled 2020.11.12 svn.r5f609507 for OlexSys, GUI svn.r6408)
;
_audit_update_record
;
2023-06-14 deposited with the CCDC.	2024-06-03 downloaded from the CCDC.
;
_cell_angle_alpha 76.484(4)
_cell_angle_beta 77.312(4)
_cell_angle_gamma 76.710(4)
_cell_formula_units_Z 1
_cell_length_a 9.4163(4)
_cell_length_b 10.5452(5)
_cell_length_c 10.6006(5)
_cell_measurement_reflns_used 7628
_cell_measurement_temperature 123
_cell_measurement_theta_max 29.6940
_cell_measurement_theta_min 1.9960
_cell_volume 980.61(8)
_computing_cell_refinement 'CrysAlisPro 1.171.40.75a (Rigaku OD, 2020)'
_computing_data_collection 'CrysAlisPro 1.171.40.75a (Rigaku OD, 2020)'
_computing_data_reduction 'CrysAlisPro 1.171.40.75a (Rigaku OD, 2020)'
_computing_molecular_graphics 'Olex2 1.3 (Dolomanov et al., 2009)'
_computing_publication_material 'Olex2 1.3 (Dolomanov et al., 2009)'
_computing_structure_refinement 'SHELXL 2018/3 (Sheldrick, 2015)'
_computing_structure_solution 'SHELXT 2018/2 (Sheldrick, 2018)'
_diffrn_ambient_temperature 123.15
_diffrn_detector 'Rigaku HyPix-6000 area detector'
_diffrn_detector_area_resol_mean 10.0
_diffrn_detector_type 'HPC area detector'
_diffrn_measured_fraction_theta_full 0.967
_diffrn_measured_fraction_theta_max 0.755
_diffrn_measurement_details
;
List of Runs (angles in degrees, time in seconds):

  # Type    Start    End  Width  t~exp~   \w     \q     \k     \f   Frames
#--------------------------------------------------------------------------
  1  \w    -11.00  30.00   0.50    3.00    --   10.29 -99.00  60.00   82
  2  \w     14.00  61.00   0.50    3.00    --   10.29-119.00 110.00   94
  3  \w     33.00  82.00   0.50    3.00    --   10.29-156.00 -44.00   98
  4  \w    -11.00  50.00   0.50    3.00    --   10.29 -99.00-150.00  122
  5  \w     -8.00  34.00   0.50    3.00    --   10.29 -99.00 -30.00   84
  6  \w    -64.00  33.00   0.50    3.00    --   10.29 -57.00  90.00  194
  7  \w    -11.00  34.00   0.50    3.00    --   -5.05 -99.00   0.00   90
;
_diffrn_measurement_device 'four-circle diffractometer'
_diffrn_measurement_device_type 'Rigaku XtaLAB Synergy-R'
_diffrn_measurement_method '\w scans'
_diffrn_orient_matrix_type 'CrysAlisPro convention (1999,Acta A55,543-557)'
_diffrn_orient_matrix_UB_11 -0.0098990000
_diffrn_orient_matrix_UB_12 0.0688948000
_diffrn_orient_matrix_UB_13 -0.0274402000
_diffrn_orient_matrix_UB_21 0.0050369000
_diffrn_orient_matrix_UB_22 0.0135898000
_diffrn_orient_matrix_UB_23 0.0611546000
_diffrn_orient_matrix_UB_31 0.0778288000
_diffrn_orient_matrix_UB_32 -0.0055100000
_diffrn_orient_matrix_UB_33 -0.0198280000
_diffrn_radiation_monochromator 'multi-layer mirror optics'
_diffrn_radiation_probe x-ray
_diffrn_radiation_type 'Mo K\a'
_diffrn_radiation_wavelength 0.71073
_diffrn_reflns_av_R_equivalents 0.0217
_diffrn_reflns_av_unetI/netI 0.0266
_diffrn_reflns_Laue_measured_fraction_full 0.967
_diffrn_reflns_Laue_measured_fraction_max 0.755
_diffrn_reflns_limit_h_max 13
_diffrn_reflns_limit_h_min -11
_diffrn_reflns_limit_k_max 14
_diffrn_reflns_limit_k_min -14
_diffrn_reflns_limit_l_max 14
_diffrn_reflns_limit_l_min -13
_diffrn_reflns_number 10427
_diffrn_reflns_point_group_measured_fraction_full 0.967
_diffrn_reflns_point_group_measured_fraction_max 0.755
_diffrn_reflns_theta_full 25.242
_diffrn_reflns_theta_max 29.775
_diffrn_reflns_theta_min 2.007
_diffrn_source 'rotating anode X-ray generator'
_diffrn_source_type PhotonJet-R
_exptl_absorpt_coefficient_mu 2.261
_exptl_absorpt_correction_T_max 1.00000
_exptl_absorpt_correction_T_min 0.64674
_exptl_absorpt_correction_type multi-scan
_exptl_absorpt_process_details
;
CrysAlisPro 1.171.40.75a (Rigaku Oxford Diffraction, 2020)
Empirical absorption correction using spherical harmonics,
 implemented in SCALE3 ABSPACK scaling algorithm.
;
_exptl_crystal_colour yellow
_exptl_crystal_colour_primary yellow
_exptl_crystal_density_diffrn 1.316
_exptl_crystal_description block
_exptl_crystal_F_000 406
_exptl_crystal_preparation 'recrystallized from (TMS)2O,Luminescent'
_exptl_crystal_recrystallization_method 'Re-crystallisation from solvent: hexamethyldisiloxane'
_exptl_crystal_size_max 0.3
_exptl_crystal_size_mid 0.2
_exptl_crystal_size_min 0.15
_refine_diff_density_max 0.401
_refine_diff_density_min -0.355
_refine_diff_density_rms 0.053
_refine_ls_extinction_method none
_refine_ls_goodness_of_fit_ref 1.024
_refine_ls_hydrogen_treatment constr
_refine_ls_matrix_type full
_refine_ls_number_parameters 222
_refine_ls_number_reflns 4223
_refine_ls_number_restraints 5
_refine_ls_restrained_S_all 1.028
_refine_ls_R_factor_all 0.0292
_refine_ls_R_factor_gt 0.0254
_refine_ls_shift/su_max 0.001
_refine_ls_shift/su_mean 0.000
_refine_ls_structure_factor_coef Fsqd
_refine_ls_weighting_details 'w=1/[\s^2^(Fo^2^)+(0.0337P)^2^+0.4035P] where P=(Fo^2^+2Fc^2^)/3'
_refine_ls_weighting_scheme calc
_refine_ls_wR_factor_gt 0.0648
_refine_ls_wR_factor_ref 0.0667
_reflns_Friedel_coverage 0.000
_reflns_number_gt 3861
_reflns_number_total 4223
_reflns_threshold_expression 'I > 2\s(I)'
_cod_data_source_file d4sc02841d4.cif
_cod_data_source_block 1c
_cod_depositor_comments 'Adding full bibliography for 1571785.cif.'
_cod_database_code 1571785
_shelx_shelxl_version_number 2018/3
_chemical_oxdiff_formula C34H56O2S2Si2Br2
_chemical_oxdiff_usercomment 'TMS2O 123K'
_shelx_space_group_comment
;
The symmetry employed for this shelxl refinement is uniquely defined
by the following loop, which should always be used as a source of
symmetry information in preference to the above space-group names.
They are only intended as comments.
;
_shelx_estimated_absorpt_t_max 0.728
_shelx_estimated_absorpt_t_min 0.550
_reflns_odcompleteness_completeness 96.65
_reflns_odcompleteness_iscentric 1
_reflns_odcompleteness_theta 25.30
_olex2_refinement_description
;
1. Fixed Uiso
 At 1.2 times of:
  All C(H) groups, All C(H,H) groups, All C(H,H,H,H) groups
 At 1.5 times of:
  All C(H,H,H) groups
2. Restrained distances
 C14-C15 \\sim C14-C15A
 with sigma of 0.02
 C15-C16 \\sim C15A-C16A
 with sigma of 0.02
 C15-C17 \\sim C15A-C17A
 with sigma of 0.04
 C16-C17 \\sim C16A-C17A
 with sigma of 0.02
 C14-C16 \\sim C14-C16A
 with sigma of 0.04
3. Others
 Sof(H14C)=Sof(H14D)=Sof(C17A)=Sof(H17D)=Sof(H17E)=Sof(H17F)=Sof(C16A)=
 Sof(H16C)=Sof(H16D)=Sof(C15A)=Sof(H15C)=Sof(H15D)=1-FVAR(1)
 Sof(H14A)=Sof(H14B)=Sof(C15)=Sof(H15A)=Sof(H15B)=Sof(C16)=Sof(H16A)=Sof(H16B)=
 Sof(C17)=Sof(H17A)=Sof(H17B)=Sof(H17C)=FVAR(1)
4.a Secondary CH2 refined with riding coordinates:
 C10(H10A,H10B), C6(H6A,H6B), C11(H11A,H11B), C7(H7A,H7B), C12(H12A,H12B),
 C14(H14A,H14B), C14(H14C,H14D), C8(H8A,H8B), C15(H15A,H15B), C16(H16A,H16B),
 C16A(H16C,H16D), C15A(H15C,H15D)
4.b Aromatic/amide H refined with riding coordinates:
 C4(H4)
4.c Idealised Me refined as rotating group:
 C9(H9A,H9B,H9C), C13(H13A,H13B,H13C), C17(H17A,H17B,H17C), C17A(H17D,H17E,H17F)
;
_olex2_submission_special_instructions 'No special instructions were received'
_oxdiff_exptl_absorpt_empirical_details
;
Empirical correction (ABSPACK) includes:
- Absorption correction using spherical harmonics
- Frame scaling
;
_oxdiff_exptl_absorpt_empirical_full_max 1.631
_oxdiff_exptl_absorpt_empirical_full_min 0.592

loop_
_space_group_symop_operation_xyz
'x, y, z'
'-x, -y, -z'

loop_
_atom_site_label
_atom_site_type_symbol
_atom_site_fract_x
_atom_site_fract_y
_atom_site_fract_z
_atom_site_U_iso_or_equiv
_atom_site_adp_type
_atom_site_occupancy
_atom_site_site_symmetry_order
_atom_site_calc_flag
_atom_site_refinement_flags_posn
_atom_site_refinement_flags_adp
_atom_site_refinement_flags_occupancy
_atom_site_disorder_assembly
_atom_site_disorder_group
Br1 Br 0.66977(2) 0.94868(2) 0.34119(2) 0.03423(7) Uani 1 1 d . . . . .
S1 S 0.56765(4) 0.71327(4) 0.09281(4) 0.02178(9) Uani 1 1 d . . . . .
Si1 Si 0.68161(4) 0.42641(4) 0.24750(4) 0.01927(10) Uani 1 1 d . . . . .
O1 O 0.56666(19) 1.09035(14) 0.08238(15) 0.0507(4) Uani 1 1 d . . . . .
C10 C 0.70371(16) 0.36702(15) 0.42430(15) 0.0211(3) Uani 1 1 d . . . . .
H10A H 0.787175 0.401953 0.437705 0.025 Uiso 1 1 calc R U . . .
H10B H 0.612988 0.406866 0.479600 0.025 Uiso 1 1 calc R U . . .
C5 C 0.64322(16) 0.61337(15) 0.22362(15) 0.0204(3) Uani 1 1 d . . . . .
C3 C 0.63906(17) 0.82673(16) 0.24995(15) 0.0224(3) Uani 1 1 d . . . . .
C6 C 0.52254(17) 0.37255(16) 0.20994(15) 0.0231(3) Uani 1 1 d . . . . .
H6A H 0.504220 0.421620 0.121474 0.028 Uiso 1 1 calc R U . . .
H6B H 0.551527 0.277031 0.205784 0.028 Uiso 1 1 calc R U . . .
C4 C 0.67428(17) 0.68970(15) 0.29930(15) 0.0222(3) Uani 1 1 d . . . . .
H4 H 0.715431 0.653434 0.377165 0.027 Uiso 1 1 calc R U . . .
C2 C 0.58017(17) 0.85872(16) 0.13557(15) 0.0222(3) Uani 1 1 d . . . . .
C1 C 0.53959(19) 0.99217(16) 0.05836(16) 0.0274(3) Uani 1 1 d . . . . .
C11 C 0.73182(18) 0.21587(16) 0.47552(16) 0.0249(3) Uani 1 1 d . . . . .
H11A H 0.643044 0.181144 0.474398 0.030 Uiso 1 1 calc R U . . .
H11B H 0.815820 0.173436 0.415489 0.030 Uiso 1 1 calc R U . . .
C7 C 0.37800(18) 0.39289(19) 0.30745(17) 0.0296(4) Uani 1 1 d . . . . .
H7A H 0.396239 0.346813 0.396774 0.036 Uiso 1 1 calc R U . . .
H7B H 0.345506 0.488857 0.308721 0.036 Uiso 1 1 calc R U . . .
C12 C 0.7665(2) 0.17811(18) 0.61447(17) 0.0308(4) Uani 1 1 d . . . . .
H12A H 0.684148 0.223270 0.673871 0.037 Uiso 1 1 calc R U . . .
H12B H 0.857407 0.209903 0.614879 0.037 Uiso 1 1 calc R U . . .
C14 C 0.85181(19) 0.3799(2) 0.12374(18) 0.0328(4) Uani 1 1 d D . . . .
H14A H 0.831326 0.426536 0.035195 0.039 Uiso 0.804(5) 1 calc R U P A 1
H14B H 0.932997 0.415490 0.140587 0.039 Uiso 0.804(5) 1 calc R U P A 1
H14C H 0.917568 0.443603 0.115074 0.039 Uiso 0.196(5) 1 calc R U P A 2
H14D H 0.904289 0.291436 0.162236 0.039 Uiso 0.196(5) 1 calc R U P A 2
C8 C 0.25436(19) 0.3421(2) 0.2756(2) 0.0374(4) Uani 1 1 d . . . . .
H8A H 0.289151 0.247593 0.268726 0.045 Uiso 1 1 calc R U . . .
H8B H 0.231694 0.392285 0.188760 0.045 Uiso 1 1 calc R U . . .
C9 C 0.1134(2) 0.3546(3) 0.3774(2) 0.0483(5) Uani 1 1 d . . . . .
H9A H 0.040279 0.315328 0.354181 0.073 Uiso 1 1 calc R U . . .
H9B H 0.073402 0.448663 0.379499 0.073 Uiso 1 1 calc R U . . .
H9C H 0.135491 0.307979 0.464408 0.073 Uiso 1 1 calc R U . . .
C13 C 0.7887(3) 0.0286(2) 0.6673(2) 0.0475(5) Uani 1 1 d . . . . .
H13A H 0.872319 -0.016505 0.610572 0.071 Uiso 1 1 calc R U . . .
H13B H 0.698677 -0.003404 0.667959 0.071 Uiso 1 1 calc R U . . .
H13C H 0.809480 0.009676 0.757113 0.071 Uiso 1 1 calc R U . . .
C15 C 0.9079(2) 0.2367(2) 0.1186(2) 0.0301(6) Uani 0.804(5) 1 d D . P A 1
H15A H 0.822017 0.193897 0.127764 0.036 Uiso 0.804(5) 1 calc R U P A 1
H15B H 0.957610 0.194409 0.195306 0.036 Uiso 0.804(5) 1 calc R U P A 1
C16 C 1.0165(3) 0.2086(3) -0.0071(2) 0.0356(6) Uani 0.804(5) 1 d D . P A 1
H16A H 1.096545 0.260012 -0.022733 0.043 Uiso 0.804(5) 1 calc R U P A 1
H16B H 1.062382 0.113200 0.006378 0.043 Uiso 0.804(5) 1 calc R U P A 1
C17 C 0.9436(3) 0.2440(4) -0.1284(3) 0.0540(9) Uani 0.804(5) 1 d D . P A 1
H17A H 1.015867 0.216083 -0.203337 0.081 Uiso 0.804(5) 1 calc R U P A 1
H17B H 0.908378 0.340214 -0.148700 0.081 Uiso 0.804(5) 1 calc R U P A 1
H17C H 0.859576 0.198481 -0.111402 0.081 Uiso 0.804(5) 1 calc R U P A 1
C17A C 0.9762(18) 0.1508(14) -0.0498(15) 0.068(5) Uani 0.196(5) 1 d D . P A 2
H17D H 1.049641 0.108263 -0.115791 0.103 Uiso 0.196(5) 1 calc R U P A 2
H17E H 0.877827 0.135461 -0.051117 0.103 Uiso 0.196(5) 1 calc R U P A 2
H17F H 1.001894 0.113017 0.037778 0.103 Uiso 0.196(5) 1 calc R U P A 2
C16A C 0.9751(13) 0.2983(13) -0.0810(13) 0.053(4) Uani 0.196(5) 1 d D . P A 2
H16C H 0.975257 0.332009 -0.176387 0.063 Uiso 0.196(5) 1 calc R U P A 2
H16D H 1.066217 0.314502 -0.060372 0.063 Uiso 0.196(5) 1 calc R U P A 2
C15A C 0.8381(11) 0.3749(12) -0.0017(9) 0.043(3) Uani 0.196(5) 1 d D . P A 2
H15C H 0.816107 0.466986 -0.051453 0.052 Uiso 0.196(5) 1 calc R U P A 2
H15D H 0.752112 0.333190 0.004703 0.052 Uiso 0.196(5) 1 calc R U P A 2

loop_
_atom_site_aniso_label
_atom_site_aniso_U_11
_atom_site_aniso_U_22
_atom_site_aniso_U_33
_atom_site_aniso_U_23
_atom_site_aniso_U_13
_atom_site_aniso_U_12
Br1 0.05892(13) 0.02249(10) 0.02973(10) -0.00832(7) -0.01995(8) -0.00952(8)
S1 0.0327(2) 0.01627(19) 0.01951(18) -0.00402(14) -0.00852(15) -0.00645(14)
Si1 0.0221(2) 0.0168(2) 0.0202(2) -0.00529(16) -0.00482(16) -0.00348(15)
O1 0.0993(12) 0.0196(7) 0.0492(8) 0.0000(6) -0.0480(8) -0.0164(7)
C10 0.0217(7) 0.0197(8) 0.0231(7) -0.0056(6) -0.0061(6) -0.0030(6)
C5 0.0235(7) 0.0193(7) 0.0186(7) -0.0030(6) -0.0034(6) -0.0056(6)
C3 0.0290(8) 0.0208(8) 0.0201(7) -0.0068(6) -0.0031(6) -0.0083(6)
C6 0.0284(8) 0.0202(8) 0.0239(8) -0.0070(6) -0.0068(6) -0.0059(6)
C4 0.0278(8) 0.0207(8) 0.0196(7) -0.0043(6) -0.0058(6) -0.0053(6)
C2 0.0310(8) 0.0191(8) 0.0198(7) -0.0065(6) -0.0052(6) -0.0076(6)
C1 0.0416(9) 0.0190(8) 0.0240(8) -0.0034(6) -0.0105(7) -0.0067(7)
C11 0.0303(8) 0.0207(8) 0.0242(8) -0.0042(6) -0.0065(6) -0.0038(6)
C7 0.0274(8) 0.0377(10) 0.0279(8) -0.0119(7) -0.0048(7) -0.0088(7)
C12 0.0360(9) 0.0288(9) 0.0262(8) -0.0007(7) -0.0097(7) -0.0038(7)
C14 0.0277(8) 0.0396(10) 0.0332(9) -0.0154(8) -0.0016(7) -0.0054(7)
C8 0.0296(9) 0.0440(11) 0.0447(11) -0.0161(9) -0.0071(8) -0.0109(8)
C9 0.0278(9) 0.0750(17) 0.0475(12) -0.0150(11) -0.0066(8) -0.0169(10)
C13 0.0615(13) 0.0345(11) 0.0372(11) 0.0059(9) -0.0134(9) 0.0007(9)
C15 0.0313(11) 0.0249(11) 0.0293(11) -0.0066(9) 0.0013(9) -0.0006(8)
C16 0.0291(11) 0.0433(15) 0.0336(13) -0.0167(12) 0.0014(9) -0.0025(10)
C17 0.0479(16) 0.081(3) 0.0389(16) -0.0320(18) -0.0061(13) -0.0037(15)
C17A 0.083(10) 0.074(11) 0.054(8) -0.041(8) 0.017(7) -0.026(8)
C16A 0.039(6) 0.075(10) 0.040(7) -0.028(7) 0.016(5) -0.007(6)
C15A 0.044(6) 0.055(7) 0.028(5) -0.011(5) -0.003(4) -0.005(5)

loop_
_atom_type_symbol
_atom_type_description
_atom_type_scat_dispersion_real
_atom_type_scat_dispersion_imag
_atom_type_scat_source
C C 0.0033 0.0016 'International Tables Vol C Tables 4.2.6.8 and 6.1.1.4'
H H 0.0000 0.0000 'International Tables Vol C Tables 4.2.6.8 and 6.1.1.4'
Br Br -0.2901 2.4595 'International Tables Vol C Tables 4.2.6.8 and 6.1.1.4'
O O 0.0106 0.0060 'International Tables Vol C Tables 4.2.6.8 and 6.1.1.4'
S S 0.1246 0.1234 'International Tables Vol C Tables 4.2.6.8 and 6.1.1.4'
Si Si 0.0817 0.0704 'International Tables Vol C Tables 4.2.6.8 and 6.1.1.4'

loop_
_citation_id
_citation_doi
_citation_year
1 10.26434/chemrxiv-2023-h17m5 2023

loop_
_geom_angle_atom_site_label_1
_geom_angle_atom_site_label_2
_geom_angle_atom_site_label_3
_geom_angle
_geom_angle_site_symmetry_1
_geom_angle_site_symmetry_3
_geom_angle_publ_flag
C5 S1 C2 93.64(7) . . ?
C10 Si1 C5 104.71(7) . . ?
C10 Si1 C14 115.08(8) . . ?
C6 Si1 C10 112.51(7) . . ?
C6 Si1 C5 108.95(7) . . ?
C6 Si1 C14 108.74(7) . . ?
C14 Si1 C5 106.47(8) . . ?
Si1 C10 H10A 108.0 . . ?
Si1 C10 H10B 108.0 . . ?
H10A C10 H10B 107.3 . . ?
C11 C10 Si1 117.07(11) . . ?
C11 C10 H10A 108.0 . . ?
C11 C10 H10B 108.0 . . ?
S1 C5 Si1 122.16(9) . . ?
C4 C5 S1 110.11(12) . . ?
C4 C5 Si1 127.68(12) . . ?
C4 C3 Br1 119.92(12) . . ?
C2 C3 Br1 125.83(12) . . ?
C2 C3 C4 114.24(14) . . ?
Si1 C6 H6A 108.4 . . ?
Si1 C6 H6B 108.4 . . ?
H6A C6 H6B 107.4 . . ?
C7 C6 Si1 115.66(11) . . ?
C7 C6 H6A 108.4 . . ?
C7 C6 H6B 108.4 . . ?
C5 C4 C3 113.25(14) . . ?
C5 C4 H4 123.4 . . ?
C3 C4 H4 123.4 . . ?
C3 C2 S1 108.74(12) . . ?
C3 C2 C1 126.62(14) . . ?
C1 C2 S1 124.60(12) . . ?
O1 C1 C2 122.68(15) . . ?
O1 C1 C1 118.89(19) . 2_675 ?
C2 C1 C1 118.43(17) . 2_675 ?
C10 C11 H11A 109.1 . . ?
C10 C11 H11B 109.1 . . ?
H11A C11 H11B 107.8 . . ?
C12 C11 C10 112.67(13) . . ?
C12 C11 H11A 109.1 . . ?
C12 C11 H11B 109.1 . . ?
C6 C7 H7A 108.9 . . ?
C6 C7 H7B 108.9 . . ?
H7A C7 H7B 107.7 . . ?
C8 C7 C6 113.52(14) . . ?
C8 C7 H7A 108.9 . . ?
C8 C7 H7B 108.9 . . ?
C11 C12 H12A 109.1 . . ?
C11 C12 H12B 109.1 . . ?
C11 C12 C13 112.71(16) . . ?
H12A C12 H12B 107.8 . . ?
C13 C12 H12A 109.1 . . ?
C13 C12 H12B 109.1 . . ?
Si1 C14 H14A 107.7 . . ?
Si1 C14 H14B 107.7 . . ?
Si1 C14 H14C 107.3 . . ?
Si1 C14 H14D 107.3 . . ?
H14A C14 H14B 107.1 . . ?
H14C C14 H14D 106.9 . . ?
C15 C14 Si1 118.52(14) . . ?
C15 C14 H14A 107.7 . . ?
C15 C14 H14B 107.7 . . ?
C15A C14 Si1 120.0(4) . . ?
C15A C14 H14C 107.3 . . ?
C15A C14 H14D 107.3 . . ?
C7 C8 H8A 108.9 . . ?
C7 C8 H8B 108.9 . . ?
C7 C8 C9 113.46(16) . . ?
H8A C8 H8B 107.7 . . ?
C9 C8 H8A 108.9 . . ?
C9 C8 H8B 108.9 . . ?
C8 C9 H9A 109.5 . . ?
C8 C9 H9B 109.5 . . ?
C8 C9 H9C 109.5 . . ?
H9A C9 H9B 109.5 . . ?
H9A C9 H9C 109.5 . . ?
H9B C9 H9C 109.5 . . ?
C12 C13 H13A 109.5 . . ?
C12 C13 H13B 109.5 . . ?
C12 C13 H13C 109.5 . . ?
H13A C13 H13B 109.5 . . ?
H13A C13 H13C 109.5 . . ?
H13B C13 H13C 109.5 . . ?
C14 C15 H15A 108.5 . . ?
C14 C15 H15B 108.5 . . ?
C14 C15 C16 115.24(19) . . ?
H15A C15 H15B 107.5 . . ?
C16 C15 H15A 108.5 . . ?
C16 C15 H15B 108.5 . . ?
C15 C16 H16A 108.9 . . ?
C15 C16 H16B 108.9 . . ?
H16A C16 H16B 107.7 . . ?
C17 C16 C15 113.3(2) . . ?
C17 C16 H16A 108.9 . . ?
C17 C16 H16B 108.9 . . ?
C16 C17 H17A 109.5 . . ?
C16 C17 H17B 109.5 . . ?
C16 C17 H17C 109.5 . . ?
H17A C17 H17B 109.5 . . ?
H17A C17 H17C 109.5 . . ?
H17B C17 H17C 109.5 . . ?
H17D C17A H17E 109.5 . . ?
H17D C17A H17F 109.5 . . ?
H17E C17A H17F 109.5 . . ?
C16A C17A H17D 109.5 . . ?
C16A C17A H17E 109.5 . . ?
C16A C17A H17F 109.5 . . ?
C17A C16A H16C 109.3 . . ?
C17A C16A H16D 109.3 . . ?
C17A C16A C15A 111.7(9) . . ?
H16C C16A H16D 107.9 . . ?
C15A C16A H16C 109.3 . . ?
C15A C16A H16D 109.3 . . ?
C14 C15A C16A 115.4(9) . . ?
C14 C15A H15C 108.4 . . ?
C14 C15A H15D 108.4 . . ?
C16A C15A H15C 108.4 . . ?
C16A C15A H15D 108.4 . . ?
H15C C15A H15D 107.5 . . ?

loop_
_geom_bond_atom_site_label_1
_geom_bond_atom_site_label_2
_geom_bond_distance
_geom_bond_site_symmetry_2
_geom_bond_publ_flag
Br1 C3 1.8837(15) . ?
S1 C5 1.7161(16) . ?
S1 C2 1.7331(15) . ?
Si1 C10 1.8738(16) . ?
Si1 C5 1.8870(16) . ?
Si1 C6 1.8665(15) . ?
Si1 C14 1.8829(17) . ?
O1 C1 1.214(2) . ?
C10 H10A 0.9900 . ?
C10 H10B 0.9900 . ?
C10 C11 1.540(2) . ?
C5 C4 1.375(2) . ?
C3 C4 1.405(2) . ?
C3 C2 1.382(2) . ?
C6 H6A 0.9900 . ?
C6 H6B 0.9900 . ?
C6 C7 1.523(2) . ?
C4 H4 0.9500 . ?
C2 C1 1.466(2) . ?
C1 C1 1.539(3) 2_675 ?
C11 H11A 0.9900 . ?
C11 H11B 0.9900 . ?
C11 C12 1.521(2) . ?
C7 H7A 0.9900 . ?
C7 H7B 0.9900 . ?
C7 C8 1.516(2) . ?
C12 H12A 0.9900 . ?
C12 H12B 0.9900 . ?
C12 C13 1.527(3) . ?
C14 H14A 0.9900 . ?
C14 H14B 0.9900 . ?
C14 H14C 0.9900 . ?
C14 H14D 0.9900 . ?
C14 C15 1.491(3) . ?
C14 C15A 1.378(9) . ?
C8 H8A 0.9900 . ?
C8 H8B 0.9900 . ?
C8 C9 1.517(3) . ?
C9 H9A 0.9800 . ?
C9 H9B 0.9800 . ?
C9 H9C 0.9800 . ?
C13 H13A 0.9800 . ?
C13 H13B 0.9800 . ?
C13 H13C 0.9800 . ?
C15 H15A 0.9900 . ?
C15 H15B 0.9900 . ?
C15 C16 1.535(3) . ?
C16 H16A 0.9900 . ?
C16 H16B 0.9900 . ?
C16 C17 1.520(4) . ?
C17 H17A 0.9800 . ?
C17 H17B 0.9800 . ?
C17 H17C 0.9800 . ?
C17A H17D 0.9800 . ?
C17A H17E 0.9800 . ?
C17A H17F 0.9800 . ?
C17A C16A 1.511(14) . ?
C16A H16C 0.9900 . ?
C16A H16D 0.9900 . ?
C16A C15A 1.545(11) . ?
C15A H15C 0.9900 . ?
C15A H15D 0.9900 . ?

loop_
_geom_torsion_atom_site_label_1
_geom_torsion_atom_site_label_2
_geom_torsion_atom_site_label_3
_geom_torsion_atom_site_label_4
_geom_torsion
_geom_torsion_site_symmetry_1
_geom_torsion_site_symmetry_2
_geom_torsion_site_symmetry_3
_geom_torsion_site_symmetry_4
_geom_torsion_publ_flag
Br1 C3 C4 C5 178.81(11) . . . . ?
Br1 C3 C2 S1 -177.84(9) . . . . ?
Br1 C3 C2 C1 4.4(2) . . . . ?
S1 C5 C4 C3 -0.92(17) . . . . ?
S1 C2 C1 O1 -170.71(16) . . . . ?
S1 C2 C1 C1 8.9(3) . . . 2_675 ?
Si1 C10 C11 C12 173.07(11) . . . . ?
Si1 C5 C4 C3 176.49(11) . . . . ?
Si1 C6 C7 C8 -177.52(13) . . . . ?
Si1 C14 C15 C16 163.22(15) . . . . ?
Si1 C14 C15A C16A -163.0(7) . . . . ?
C10 Si1 C5 S1 -162.51(9) . . . . ?
C10 Si1 C5 C4 20.36(15) . . . . ?
C10 Si1 C6 C7 46.71(15) . . . . ?
C10 Si1 C14 C15 65.19(17) . . . . ?
C10 Si1 C14 C15A 157.1(6) . . . . ?
C10 C11 C12 C13 177.89(15) . . . . ?
C5 S1 C2 C3 -1.15(12) . . . . ?
C5 S1 C2 C1 176.66(14) . . . . ?
C5 Si1 C10 C11 178.18(11) . . . . ?
C5 Si1 C6 C7 -68.94(14) . . . . ?
C5 Si1 C14 C15 -179.30(15) . . . . ?
C5 Si1 C14 C15A -87.4(6) . . . . ?
C3 C2 C1 O1 6.7(3) . . . . ?
C3 C2 C1 C1 -173.71(18) . . . 2_675 ?
C6 Si1 C10 C11 59.99(13) . . . . ?
C6 Si1 C5 S1 -41.93(11) . . . . ?
C6 Si1 C5 C4 140.94(14) . . . . ?
C6 Si1 C14 C15 -62.04(17) . . . . ?
C6 Si1 C14 C15A 29.8(6) . . . . ?
C6 C7 C8 C9 176.41(18) . . . . ?
C4 C3 C2 S1 0.83(17) . . . . ?
C4 C3 C2 C1 -176.93(15) . . . . ?
C2 S1 C5 Si1 -176.39(9) . . . . ?
C2 S1 C5 C4 1.19(12) . . . . ?
C2 C3 C4 C5 0.1(2) . . . . ?
C14 Si1 C10 C11 -65.31(13) . . . . ?
C14 Si1 C5 S1 75.18(11) . . . . ?
C14 Si1 C5 C4 -101.95(15) . . . . ?
C14 Si1 C6 C7 175.40(13) . . . . ?
C14 C15 C16 C17 -69.9(3) . . . . ?
C17A C16A C15A C14 84.2(15) . . . . ?
